data_7250585
loop_
_publ_author_name
'Chen, Luyao'
'Hu, Wei'
'Lei, Caijin'
'Tang, Jie'
'Xiao, Chuan'
'Cheng, Guangbin'
'Yang, Hongwei'

_publ_section_title
;
 Constructing high-performance and insensitive energetic salts through
 increased hydrogen bonds
;
_journal_issue 29
_journal_name_full CrystEngComm
_journal_page_first 4976
_journal_page_last 4984
_journal_paper_doi 10.1039/D5CE00504C
_journal_volume 27
_journal_year 2025
_chemical_formula_moiety 'C4 H8 N5 O, Cl O4'
_chemical_formula_sum 'C4 H8 Cl N5 O5'
_chemical_formula_weight 241.60
_space_group_crystal_system monoclinic
_space_group_IT_number 14
_space_group_name_Hall '-P 2ybc'
_space_group_name_H-M_alt 'P 1 21/c 1'
_atom_sites_solution_hydrogens mixed
_atom_sites_solution_primary dual
_audit_creation_date 2024-10-22
_audit_creation_method
;
Olex2 1.5
(compiled 2024.02.16 svn.r378c4104 for OlexSys, GUI svn.r6928)
;
_audit_update_record
;
2025-06-16 deposited with the CCDC.	2025-06-18 downloaded from the CCDC.
;
_cell_angle_alpha 90
_cell_angle_beta 92.950(2)
_cell_angle_gamma 90
_cell_formula_units_Z 4
_cell_length_a 7.8315(3)
_cell_length_b 8.8391(3)
_cell_length_c 12.7423(5)
_cell_measurement_reflns_used 4477
_cell_measurement_temperature 223.00
_cell_measurement_theta_max 26.94
_cell_measurement_theta_min 2.60
_cell_volume 880.90(6)
_computing_cell_refinement 'SAINT V8.41 (Bruker AXS LLC)'
_computing_data_collection 'APEX5 V2023.9-2 (Bruker, 2023)'
_computing_data_reduction 'SAINT V8.41 (Bruker AXS LLC)'
_computing_molecular_graphics 'Olex2 1.5 (Dolomanov et al., 2009)'
_computing_publication_material 'Olex2 1.5 (Dolomanov et al., 2009)'
_computing_structure_refinement 'SHELXL 2018/3 (Sheldrick, 2015)'
_computing_structure_solution 'SHELXT 2018/2 (Sheldrick, 2018)'
_diffrn_ambient_temperature 223.00
_diffrn_measured_fraction_theta_full 1.000
_diffrn_measured_fraction_theta_max 1.000
_diffrn_measurement_device_type 'Bruker D8 VENTURE'
_diffrn_measurement_method '\f and \w scans'
_diffrn_radiation_type MoK\a
_diffrn_radiation_wavelength 0.71073
_diffrn_reflns_av_R_equivalents 0.0526
_diffrn_reflns_av_unetI/netI 0.0328
_diffrn_reflns_Laue_measured_fraction_full 1.000
_diffrn_reflns_Laue_measured_fraction_max 1.000
_diffrn_reflns_limit_h_max 10
_diffrn_reflns_limit_h_min -10
_diffrn_reflns_limit_k_max 11
_diffrn_reflns_limit_k_min -9
_diffrn_reflns_limit_l_max 16
_diffrn_reflns_limit_l_min -16
_diffrn_reflns_number 12120
_diffrn_reflns_point_group_measured_fraction_full 1.000
_diffrn_reflns_point_group_measured_fraction_max 1.000
_diffrn_reflns_theta_full 25.242
_diffrn_reflns_theta_max 27.479
_diffrn_reflns_theta_min 2.604
_diffrn_source_current 1.4
_diffrn_source_power 0.07
_diffrn_source_voltage 50.0
_diffrn_standards_number 0
_exptl_absorpt_coefficient_mu 0.449
_exptl_absorpt_correction_T_max 0.2616
_exptl_absorpt_correction_T_min 0.2288
_exptl_absorpt_correction_type none
_exptl_absorpt_process_details
;
SADABS-2016/2 (Bruker,2016/2) was used for absorption correction.
wR2(int) was 0.0866 before and 0.0693 after correction.
The Ratio of minimum to maximum transmission is 0.8746.
The \l/2 correction factor is Not present.
;
_exptl_crystal_colour 'metallic light colourless'
_exptl_crystal_colour_lustre metallic
_exptl_crystal_colour_modifier light
_exptl_crystal_colour_primary colourless
_exptl_crystal_density_diffrn 1.822
_exptl_crystal_description block
_exptl_crystal_F_000 496
_exptl_crystal_size_max 0.14
_exptl_crystal_size_mid 0.11
_exptl_crystal_size_min 0.11
_refine_diff_density_max 0.338
_refine_diff_density_min -0.450
_refine_diff_density_rms 0.062
_refine_ls_extinction_method none
_refine_ls_goodness_of_fit_ref 1.071
_refine_ls_hydrogen_treatment mixed
_refine_ls_matrix_type full
_refine_ls_number_parameters 141
_refine_ls_number_reflns 2016
_refine_ls_number_restraints 0
_refine_ls_restrained_S_all 1.071
_refine_ls_R_factor_all 0.0446
_refine_ls_R_factor_gt 0.0372
_refine_ls_shift/su_max 0.000
_refine_ls_shift/su_mean 0.000
_refine_ls_structure_factor_coef Fsqd
_refine_ls_weighting_details 'w=1/[\s^2^(Fo^2^)+(0.0416P)^2^+0.6393P] where P=(Fo^2^+2Fc^2^)/3'
_refine_ls_weighting_scheme calc
_refine_ls_wR_factor_gt 0.0927
_refine_ls_wR_factor_ref 0.1005
_reflns_Friedel_coverage 0.000
_reflns_number_gt 1726
_reflns_number_total 2016
_reflns_threshold_expression 'I > 2\s(I)'
_cod_data_source_file d5ce00504c2.cif
_cod_data_source_block mo_20241022_zh_nlg_cly202419_0
_cod_depositor_comments 'Adding full bibliography for 7250585--7250588.cif.'
_cod_database_code 7250585
_shelx_shelxl_version_number 2018/3
_shelx_space_group_comment
;
The symmetry employed for this shelxl refinement is uniquely defined
by the following loop, which should always be used as a source of
symmetry information in preference to the above space-group names.
They are only intended as comments.
;
_shelx_estimated_absorpt_t_max 0.952
_shelx_estimated_absorpt_t_min 0.940
_olex2_refinement_description
;
1. Fixed Uiso
 At 1.2 times of:
  All C(H,H) groups, All N(H,H) groups, All N(H,H,H) groups
2.a Secondary CH2 refined with riding coordinates:
 C1(H1A,H1B)
2.b X=CH2 refined with riding coordinates:
 N5(H5A,H5B)
2.c Idealised Me refined as rotating group:
 N1(H1C,H1D,H1E)
;
_olex2_submission_special_instructions 'No special instructions were received'

loop_
_space_group_symop_operation_xyz
'x, y, z'
'-x, y+1/2, -z+1/2'
'-x, -y, -z'
'x, -y-1/2, z-1/2'

loop_
_atom_site_label
_atom_site_type_symbol
_atom_site_fract_x
_atom_site_fract_y
_atom_site_fract_z
_atom_site_U_iso_or_equiv
_atom_site_adp_type
_atom_site_occupancy
_atom_site_site_symmetry_order
_atom_site_calc_flag
_atom_site_refinement_flags_posn
_atom_site_refinement_flags_adp
_atom_site_refinement_flags_occupancy
_atom_site_disorder_assembly
_atom_site_disorder_group
C1 C 0.9280(2) 0.3330(2) 0.71990(14) 0.0241(4) Uani 1 1 d . . . . .
H1A H 1.052443 0.323379 0.729758 0.029 Uiso 1 1 calc R U . . .
H1B H 0.879668 0.231044 0.712394 0.029 Uiso 1 1 calc R U . . .
O1 O 0.96542(17) 0.21634(15) 0.92904(10) 0.0256(3) Uani 1 1 d . . . . .
N1 N 0.8854(2) 0.42094(18) 0.62328(12) 0.0239(3) Uani 1 1 d . . . . .
H1C H 0.918653 0.369189 0.567034 0.029 Uiso 1 1 calc R U . . .
H1D H 0.939784 0.510605 0.626965 0.029 Uiso 1 1 calc R U . . .
H1E H 0.771724 0.436513 0.617059 0.029 Uiso 1 1 calc R U . . .
N2 N 0.7777(2) 0.53320(18) 0.79979(12) 0.0252(3) Uani 1 1 d . . . . .
C2 C 0.8592(2) 0.40797(19) 0.81412(13) 0.0197(4) Uani 1 1 d . . . . .
C3 C 0.8821(2) 0.3361(2) 0.91843(13) 0.0199(4) Uani 1 1 d . . . . .
N3 N 0.7114(2) 0.59535(19) 0.88586(13) 0.0289(4) Uani 1 1 d . . . . .
H3 H 0.651(4) 0.668(4) 0.876(2) 0.051(8) Uiso 1 1 d . . . . .
N4 N 0.8121(2) 0.40444(17) 1.00099(12) 0.0234(3) Uani 1 1 d . . . . .
C4 C 0.7284(2) 0.5331(2) 0.98235(15) 0.0235(4) Uani 1 1 d . . . . .
N5 N 0.6555(2) 0.6053(2) 1.06027(14) 0.0324(4) Uani 1 1 d . . . . .
H5A H 0.662717 0.568115 1.123559 0.039 Uiso 1 1 calc R U . . .
H5B H 0.600763 0.689562 1.047832 0.039 Uiso 1 1 calc R U . . .
Cl1 Cl 0.61826(6) -0.01147(5) 0.86121(4) 0.02541(15) Uani 1 1 d . . . . .
O2 O 0.6976(3) 0.0305(2) 0.76693(13) 0.0583(6) Uani 1 1 d . . . . .
O3 O 0.4986(2) -0.13269(18) 0.83897(15) 0.0455(4) Uani 1 1 d . . . . .
O4 O 0.5341(3) 0.1151(2) 0.90109(18) 0.0648(6) Uani 1 1 d . . . . .
O5 O 0.7465(2) -0.06604(18) 0.93585(13) 0.0404(4) Uani 1 1 d . . . . .

loop_
_atom_site_aniso_label
_atom_site_aniso_U_11
_atom_site_aniso_U_22
_atom_site_aniso_U_33
_atom_site_aniso_U_23
_atom_site_aniso_U_13
_atom_site_aniso_U_12
C1 0.0300(10) 0.0238(9) 0.0189(8) 0.0023(7) 0.0045(7) 0.0018(7)
O1 0.0305(7) 0.0230(6) 0.0234(6) 0.0030(5) 0.0029(5) 0.0061(5)
N1 0.0287(8) 0.0248(8) 0.0184(7) 0.0010(6) 0.0036(6) -0.0018(6)
N2 0.0318(9) 0.0224(8) 0.0218(7) 0.0016(6) 0.0045(7) 0.0022(7)
C2 0.0208(8) 0.0195(8) 0.0189(8) 0.0011(6) 0.0011(6) -0.0025(7)
C3 0.0198(8) 0.0202(8) 0.0197(8) 0.0009(7) 0.0007(7) -0.0031(7)
N3 0.0401(10) 0.0207(8) 0.0262(8) 0.0017(6) 0.0059(7) 0.0097(7)
N4 0.0281(8) 0.0227(7) 0.0197(7) 0.0004(6) 0.0033(6) 0.0009(6)
C4 0.0244(9) 0.0223(8) 0.0242(9) -0.0024(7) 0.0041(7) -0.0028(7)
N5 0.0434(10) 0.0270(9) 0.0276(8) -0.0028(7) 0.0081(7) 0.0067(8)
Cl1 0.0282(3) 0.0225(2) 0.0259(3) -0.00105(16) 0.00399(18) 0.00148(17)
O2 0.0781(14) 0.0700(13) 0.0280(9) -0.0013(8) 0.0157(9) -0.0267(11)
O3 0.0334(8) 0.0341(8) 0.0670(12) 0.0074(8) -0.0158(8) -0.0069(7)
O4 0.0808(14) 0.0389(10) 0.0765(14) -0.0055(9) 0.0218(12) 0.0288(10)
O5 0.0383(9) 0.0387(9) 0.0428(9) 0.0037(7) -0.0119(7) -0.0036(7)

loop_
_atom_type_symbol
_atom_type_description
_atom_type_scat_dispersion_real
_atom_type_scat_dispersion_imag
_atom_type_scat_source
C C 0.0033 0.0016 'International Tables Vol C Tables 4.2.6.8 and 6.1.1.4'
H H 0.0000 0.0000 'International Tables Vol C Tables 4.2.6.8 and 6.1.1.4'
Cl Cl 0.1484 0.1585 'International Tables Vol C Tables 4.2.6.8 and 6.1.1.4'
N N 0.0061 0.0033 'International Tables Vol C Tables 4.2.6.8 and 6.1.1.4'
O O 0.0106 0.0060 'International Tables Vol C Tables 4.2.6.8 and 6.1.1.4'

loop_
_geom_angle_atom_site_label_1
_geom_angle_atom_site_label_2
_geom_angle_atom_site_label_3
_geom_angle
_geom_angle_site_symmetry_1
_geom_angle_site_symmetry_3
_geom_angle_publ_flag
H1A C1 H1B 108.0 . . ?
N1 C1 H1A 109.4 . . ?
N1 C1 H1B 109.4 . . ?
N1 C1 C2 111.09(15) . . ?
C2 C1 H1A 109.4 . . ?
C2 C1 H1B 109.4 . . ?
C1 N1 H1C 109.5 . . ?
C1 N1 H1D 109.5 . . ?
C1 N1 H1E 109.5 . . ?
H1C N1 H1D 109.5 . . ?
H1C N1 H1E 109.5 . . ?
H1D N1 H1E 109.5 . . ?
C2 N2 N3 116.25(16) . . ?
N2 C2 C1 117.64(16) . . ?
N2 C2 C3 122.34(16) . . ?
C3 C2 C1 120.00(15) . . ?
O1 C3 C2 120.12(16) . . ?
O1 C3 N4 121.68(16) . . ?
N4 C3 C2 118.20(16) . . ?
N2 N3 H3 117(2) . . ?
C4 N3 N2 123.35(17) . . ?
C4 N3 H3 120(2) . . ?
C4 N4 C3 117.34(16) . . ?
N4 C4 N3 122.51(17) . . ?
N4 C4 N5 120.19(18) . . ?
N5 C4 N3 117.30(17) . . ?
C4 N5 H5A 120.0 . . ?
C4 N5 H5B 120.0 . . ?
H5A N5 H5B 120.0 . . ?
O2 Cl1 O3 109.50(11) . . ?
O2 Cl1 O5 109.02(12) . . ?
O4 Cl1 O2 109.21(13) . . ?
O4 Cl1 O3 110.50(13) . . ?
O4 Cl1 O5 110.71(12) . . ?
O5 Cl1 O3 107.87(9) . . ?

loop_
_geom_bond_atom_site_label_1
_geom_bond_atom_site_label_2
_geom_bond_distance
_geom_bond_site_symmetry_2
_geom_bond_publ_flag
C1 H1A 0.9800 . ?
C1 H1B 0.9800 . ?
C1 N1 1.480(2) . ?
C1 C2 1.496(2) . ?
O1 C3 1.247(2) . ?
N1 H1C 0.9000 . ?
N1 H1D 0.9000 . ?
N1 H1E 0.9000 . ?
N2 C2 1.286(2) . ?
N2 N3 1.354(2) . ?
C2 C3 1.476(2) . ?
C3 N4 1.353(2) . ?
N3 H3 0.81(3) . ?
N3 C4 1.347(2) . ?
N4 C4 1.328(2) . ?
C4 N5 1.333(2) . ?
N5 H5A 0.8700 . ?
N5 H5B 0.8700 . ?
Cl1 O2 1.4295(17) . ?
Cl1 O3 1.4417(16) . ?
Cl1 O4 1.4067(18) . ?
Cl1 O5 1.4308(16) . ?

loop_
_geom_torsion_atom_site_label_1
_geom_torsion_atom_site_label_2
_geom_torsion_atom_site_label_3
_geom_torsion_atom_site_label_4
_geom_torsion
_geom_torsion_site_symmetry_1
_geom_torsion_site_symmetry_2
_geom_torsion_site_symmetry_3
_geom_torsion_site_symmetry_4
_geom_torsion_publ_flag
C1 C2 C3 O1 3.3(3) . . . . ?
C1 C2 C3 N4 -177.43(16) . . . . ?
O1 C3 N4 C4 178.73(17) . . . . ?
N1 C1 C2 N2 -0.6(2) . . . . ?
N1 C1 C2 C3 177.84(15) . . . . ?
N2 C2 C3 O1 -178.35(17) . . . . ?
N2 C2 C3 N4 1.0(3) . . . . ?
N2 N3 C4 N4 -0.1(3) . . . . ?
N2 N3 C4 N5 -179.40(18) . . . . ?
C2 N2 N3 C4 0.4(3) . . . . ?
C2 C3 N4 C4 -0.6(2) . . . . ?
C3 N4 C4 N3 0.2(3) . . . . ?
C3 N4 C4 N5 179.48(17) . . . . ?
N3 N2 C2 C1 177.58(16) . . . . ?
N3 N2 C2 C3 -0.8(3) . . . . ?
